data_7026366
loop_
_publ_author_name
'Jing, Su'
'Morley, Christopher P.'
'Gu, Cheng-Yun'
'Di Vaira, Massimo'

_publ_section_title
;
 1,5,9,13-Tetraselena[13]ferrocenophane: synthesis, complexation,
 crystallographic and electrochemical study.
;
_journal_issue 37
_journal_name_full 'Dalton transactions (Cambridge, England : 2003)'
_journal_page_first 8812
_journal_page_last 8819
_journal_paper_doi 10.1039/c0dt00367k
_journal_volume 39
_journal_year 2010
_chemical_formula_moiety 'C19 H26 Fe Pt Se4 2+, 2(P F6) 2-'
_chemical_formula_sum 'C19 H26 F12 Fe P2 Pt Se4'
_chemical_formula_weight 1111.12
_chemical_name_systematic
;
?
;
_space_group_IT_number 14
_symmetry_cell_setting monoclinic
_symmetry_space_group_name_Hall '-P 2ybc'
_symmetry_space_group_name_H-M 'P 1 21/c 1'
_atom_sites_solution_hydrogens geom
_atom_sites_solution_primary direct
_atom_sites_solution_secondary difmap
_audit_creation_method SHELXL-97
_cell_angle_alpha 90.00
_cell_angle_beta 105.735(4)
_cell_angle_gamma 90.00
_cell_formula_units_Z 4
_cell_length_a 10.1013(4)
_cell_length_b 18.6014(6)
_cell_length_c 16.1256(6)
_cell_measurement_reflns_used 9390
_cell_measurement_temperature 293(2)
_cell_measurement_theta_max 28.86
_cell_measurement_theta_min 3.77
_cell_volume 2916.43(19)
_computing_cell_refinement 'Oxford Diffraction software, CrysAlisPro, Version 171.33.41'
_computing_data_collection 'Oxford Diffraction software, CrysAlisPro 171.29.2'
_computing_data_reduction 'Oxford Diffraction software, CrysAlisPro 171.29.2'
_computing_molecular_graphics 'ORTEP-3 (Farrugia, 1997)'
_computing_publication_material 'SHELXL-97 (Sheldrick, 2008)'
_computing_structure_refinement 'SHELXL-97 (Sheldrick, 2008)'
_computing_structure_solution 'SIR97 (Altomare et al., 1999)'
_diffrn_ambient_temperature 293(2)
_diffrn_detector_area_resol_mean 16.4547
_diffrn_measured_fraction_theta_full 0.993
_diffrn_measured_fraction_theta_max 0.993
_diffrn_measurement_device_type 'Oxford Diffraction Xcalibur 3 CCD diffractometer'
_diffrn_measurement_method '\w scans'
_diffrn_radiation_monochromator graphite
_diffrn_radiation_source 'fine-focus sealed tube'
_diffrn_radiation_type MoK\a
_diffrn_radiation_wavelength 0.71069
_diffrn_reflns_av_R_equivalents 0.0647
_diffrn_reflns_av_sigmaI/netI 0.0515
_diffrn_reflns_limit_h_max 12
_diffrn_reflns_limit_h_min -12
_diffrn_reflns_limit_k_max 22
_diffrn_reflns_limit_k_min -22
_diffrn_reflns_limit_l_max 19
_diffrn_reflns_limit_l_min -19
_diffrn_reflns_number 24022
_diffrn_reflns_theta_full 25.03
_diffrn_reflns_theta_max 25.03
_diffrn_reflns_theta_min 3.78
_diffrn_standards_number 0
_exptl_absorpt_coefficient_mu 10.479
_exptl_absorpt_correction_T_max 1.000
_exptl_absorpt_correction_T_min 0.132
_exptl_absorpt_correction_type multi-scan
_exptl_absorpt_process_details 'Oxford Diffraction software, CrysAlisPro 171.29.2'
_exptl_crystal_colour orange-red
_exptl_crystal_density_diffrn 2.531
_exptl_crystal_density_method 'not measured'
_exptl_crystal_description 'irregular prism'
_exptl_crystal_F_000 2072
_exptl_crystal_size_max 0.40
_exptl_crystal_size_mid 0.30
_exptl_crystal_size_min 0.10
_refine_diff_density_max 2.721
_refine_diff_density_min -1.397
_refine_diff_density_rms 0.192
_refine_ls_extinction_method none
_refine_ls_goodness_of_fit_ref 1.060
_refine_ls_hydrogen_treatment constr
_refine_ls_matrix_type full
_refine_ls_number_parameters 480
_refine_ls_number_reflns 5113
_refine_ls_number_restraints 504
_refine_ls_restrained_S_all 1.029
_refine_ls_R_factor_all 0.0884
_refine_ls_R_factor_gt 0.0480
_refine_ls_shift/su_max 0.001
_refine_ls_shift/su_mean 0.000
_refine_ls_structure_factor_coef Fsqd
_refine_ls_weighting_details 'calc w=1/[\s^2^(Fo^2^)+(0.0368P)^2^+37.9709P] where P=(Fo^2^+2Fc^2^)/3'
_refine_ls_weighting_scheme calc
_refine_ls_wR_factor_gt 0.0979
_refine_ls_wR_factor_ref 0.1241
_reflns_number_gt 3477
_reflns_number_total 5113
_reflns_threshold_expression I>2\s(I)
_cod_data_source_file c0dt00367k.txt
_cod_data_source_block js139
_cod_original_cell_volume 2916.43(18)
_cod_original_sg_symbol_Hall '-p 2ybc'
_cod_original_sg_symbol_H-M 'P 21/c'
_cod_database_code 7026366

loop_
_symmetry_equiv_pos_as_xyz
'x, y, z'
'-x, y+1/2, -z+1/2'
'-x, -y, -z'
'x, -y-1/2, z-1/2'

loop_
_atom_site_label
_atom_site_type_symbol
_atom_site_fract_x
_atom_site_fract_y
_atom_site_fract_z
_atom_site_U_iso_or_equiv
_atom_site_adp_type
_atom_site_occupancy
_atom_site_symmetry_multiplicity
_atom_site_calc_flag
_atom_site_refinement_flags
_atom_site_disorder_assembly
_atom_site_disorder_group
Pt Pt 0.82521(5) 0.04894(2) 0.24886(3) 0.04392(15) Uani 1 1 d . . .
Se1 Se 0.74374(14) -0.03268(6) 0.34452(8) 0.0520(3) Uani 1 1 d D . .
Se2 Se 0.66004(18) -0.00205(9) 0.12648(9) 0.0791(5) Uani 1 1 d D . .
Se3 Se 0.88153(17) 0.14267(8) 0.16295(10) 0.0743(5) Uani 1 1 d D . .
Se4 Se 0.98685(13) 0.08336(7) 0.38371(9) 0.0594(4) Uani 1 1 d D . .
C1 C 0.5853(14) -0.0852(8) 0.2731(9) 0.082(5) Uani 1 1 d D . .
H11 H 0.5453 -0.1134 0.3107 0.098 Uiso 1 1 calc R . .
H12 H 0.5168 -0.0504 0.2440 0.098 Uiso 1 1 calc R . .
C2 C 0.6140(18) -0.1331(8) 0.2084(10) 0.095(5) Uani 1 1 d D . .
H21 H 0.6634 -0.1744 0.2382 0.114 Uiso 1 1 calc R . .
H22 H 0.5266 -0.1504 0.1725 0.114 Uiso 1 1 calc R . .
C3 C 0.691(2) -0.1047(7) 0.1525(11) 0.113(7) Uani 1 1 d D . .
H31 H 0.6669 -0.1314 0.0988 0.135 Uiso 1 1 calc R . .
H32 H 0.7884 -0.1123 0.1793 0.135 Uiso 1 1 calc R . .
C4 C 0.755(3) -0.0062(12) 0.0344(11) 0.152(7) Uani 1 1 d DU . .
H41 H 0.8330 -0.0382 0.0531 0.182 Uiso 1 1 calc R . .
H42 H 0.6923 -0.0276 -0.0161 0.182 Uiso 1 1 calc R . .
C5 C 0.803(3) 0.0606(12) 0.0092(13) 0.152(6) Uani 1 1 d DU . .
H51 H 0.7253 0.0935 -0.0017 0.182 Uiso 1 1 calc R . .
H52 H 0.8210 0.0520 -0.0460 0.182 Uiso 1 1 calc R . .
C6 C 0.919(2) 0.0995(11) 0.0605(10) 0.134(6) Uani 1 1 d DU . .
H61 H 0.9438 0.1371 0.0258 0.161 Uiso 1 1 calc R . .
H62 H 0.9969 0.0671 0.0785 0.161 Uiso 1 1 calc R . .
C7 C 1.0730(15) 0.1739(11) 0.2123(12) 0.117(7) Uani 1 1 d D . .
H71 H 1.1331 0.1351 0.2051 0.141 Uiso 1 1 calc R . .
H72 H 1.0903 0.2144 0.1787 0.141 Uiso 1 1 calc R . .
C8 C 1.1125(17) 0.1952(9) 0.3041(12) 0.113(7) Uani 1 1 d D . .
H81 H 1.1929 0.2259 0.3138 0.135 Uiso 1 1 calc R . .
H82 H 1.0386 0.2242 0.3143 0.135 Uiso 1 1 calc R . .
C9 C 1.1432(14) 0.1382(9) 0.3688(11) 0.091(5) Uani 1 1 d D . .
H91 H 1.1900 0.1596 0.4238 0.110 Uiso 1 1 calc R . .
H92 H 1.2070 0.1049 0.3539 0.110 Uiso 1 1 calc R . .
Fe Fe 0.70114(18) 0.13293(8) 0.43696(11) 0.0476(4) Uani 1 1 d . . .
C10 C 0.8897(12) 0.1556(6) 0.4256(8) 0.053(3) Uani 1 1 d . . .
C11 C 0.7940(14) 0.2068(6) 0.3802(9) 0.061(3) Uani 1 1 d . . .
H111 H 0.7733 0.2164 0.3215 0.073 Uiso 1 1 calc R . .
C12 C 0.7358(16) 0.2404(7) 0.4400(11) 0.075(4) Uani 1 1 d . . .
H121 H 0.6703 0.2768 0.4280 0.090 Uiso 1 1 calc R . .
C13 C 0.7935(19) 0.2093(8) 0.5207(11) 0.090(5) Uani 1 1 d . . .
H131 H 0.7708 0.2212 0.5711 0.108 Uiso 1 1 calc R . .
C14 C 0.8888(15) 0.1585(8) 0.5141(9) 0.071(4) Uani 1 1 d . . .
H141 H 0.9428 0.1310 0.5588 0.085 Uiso 1 1 calc R . .
C15 C 0.6400(12) 0.0337(6) 0.3900(8) 0.049(3) Uani 1 1 d . . .
C16 C 0.5497(13) 0.0856(7) 0.3444(10) 0.065(4) Uani 1 1 d . . .
H161 H 0.5291 0.0945 0.2856 0.078 Uiso 1 1 calc R . .
C17 C 0.4950(14) 0.1221(9) 0.4050(13) 0.089(5) Uani 1 1 d . . .
H171 H 0.4301 0.1588 0.3923 0.107 Uiso 1 1 calc R . .
C18 C 0.5555(18) 0.0935(9) 0.4878(12) 0.087(5) Uani 1 1 d . . .
H181 H 0.5397 0.1088 0.5393 0.104 Uiso 1 1 calc R . .
C19 C 0.6427(15) 0.0384(7) 0.4782(9) 0.066(4) Uani 1 1 d . . .
H191 H 0.6942 0.0094 0.5222 0.080 Uiso 1 1 calc R . .
P1A P 0.4027(19) 0.2072(8) 0.0940(10) 0.078(6) Uani 0.38(2) 1 d PDU A 1
F1A F 0.391(4) 0.1298(12) 0.120(2) 0.173(16) Uani 0.38(2) 1 d PDU A 1
F2A F 0.538(3) 0.214(2) 0.162(2) 0.201(19) Uani 0.38(2) 1 d PDU A 1
F3A F 0.413(5) 0.2845(12) 0.068(2) 0.154(15) Uani 0.38(2) 1 d PDU A 1
F4A F 0.267(3) 0.2008(19) 0.0261(18) 0.152(16) Uani 0.38(2) 1 d PDU A 1
F5A F 0.328(3) 0.2309(16) 0.1589(19) 0.130(15) Uani 0.38(2) 1 d PDU A 1
F6A F 0.477(3) 0.1834(19) 0.029(2) 0.18(2) Uani 0.38(2) 1 d PDU A 1
P1B P 0.3843(10) 0.2136(4) 0.0863(6) 0.073(4) Uani 0.62(2) 1 d PDU A 2
F1B F 0.4831(17) 0.1490(8) 0.0835(12) 0.160(10) Uani 0.62(2) 1 d PDU A 2
F2B F 0.5123(18) 0.2636(9) 0.1221(10) 0.128(8) Uani 0.62(2) 1 d PDU A 2
F3B F 0.284(2) 0.2776(10) 0.0891(10) 0.145(10) Uani 0.62(2) 1 d PDU A 2
F4B F 0.2568(15) 0.1631(10) 0.0506(11) 0.131(9) Uani 0.62(2) 1 d PDU A 2
F5B F 0.3856(18) 0.1928(9) 0.1808(8) 0.133(9) Uani 0.62(2) 1 d PDU A 2
F6B F 0.382(2) 0.2344(8) -0.0082(8) 0.126(8) Uani 0.62(2) 1 d PDU A 2
P2A P 1.1693(18) -0.0900(8) 0.2487(12) 0.074(5) Uani 0.38(2) 1 d PDU B 1
F7A F 1.207(5) -0.0150(13) 0.223(2) 0.170(16) Uani 0.38(2) 1 d PDU B 1
F8A F 1.087(3) -0.0562(17) 0.3056(17) 0.118(11) Uani 0.38(2) 1 d PDU B 1
F9A F 1.120(5) -0.1651(15) 0.267(3) 0.138(14) Uani 0.38(2) 1 d PDU B 1
F10A F 1.252(3) -0.1242(15) 0.1917(18) 0.119(13) Uani 0.38(2) 1 d PDU B 1
F11A F 1.298(3) -0.090(2) 0.3254(15) 0.118(12) Uani 0.38(2) 1 d PDU B 1
F12A F 1.040(3) -0.090(2) 0.1717(18) 0.169(17) Uani 0.38(2) 1 d PDU B 1
P2B P 1.1529(11) -0.0909(5) 0.2338(7) 0.074(4) Uani 0.62(2) 1 d PDU B 2
F7B F 1.094(2) -0.0189(8) 0.1878(10) 0.112(8) Uani 0.62(2) 1 d PDU B 2
F8B F 1.0372(17) -0.0912(11) 0.2824(11) 0.136(8) Uani 0.62(2) 1 d PDU B 2
F9B F 1.213(3) -0.1627(12) 0.2812(15) 0.153(11) Uani 0.62(2) 1 d PDU B 2
F10B F 1.2687(16) -0.0911(12) 0.1854(12) 0.146(10) Uani 0.62(2) 1 d PDU B 2
F11B F 1.250(2) -0.0476(12) 0.3101(11) 0.181(12) Uani 0.62(2) 1 d PDU B 2
F12B F 1.057(2) -0.1349(10) 0.1577(11) 0.131(8) Uani 0.62(2) 1 d PDU B 2

loop_
_atom_site_aniso_label
_atom_site_aniso_U_11
_atom_site_aniso_U_22
_atom_site_aniso_U_33
_atom_site_aniso_U_23
_atom_site_aniso_U_13
_atom_site_aniso_U_12
Pt 0.0477(3) 0.0407(3) 0.0476(3) 0.0040(2) 0.0202(2) 0.0060(2)
Se1 0.0661(9) 0.0390(6) 0.0551(7) 0.0039(5) 0.0234(6) 0.0034(5)
Se2 0.0982(13) 0.0780(10) 0.0516(8) -0.0024(7) 0.0040(8) -0.0070(9)
Se3 0.0895(11) 0.0573(8) 0.0915(11) 0.0293(8) 0.0507(9) 0.0133(7)
Se4 0.0405(7) 0.0615(8) 0.0729(9) -0.0032(7) 0.0096(6) -0.0017(6)
C1 0.096(12) 0.065(9) 0.092(11) -0.019(8) 0.037(9) -0.035(8)
C2 0.110(14) 0.074(11) 0.095(12) -0.024(10) 0.017(11) -0.023(10)
C3 0.18(2) 0.070(11) 0.102(13) -0.045(10) 0.065(14) -0.017(12)
C4 0.26(2) 0.142(14) 0.067(9) -0.015(9) 0.072(11) -0.001(14)
C5 0.254(19) 0.147(13) 0.073(9) -0.006(9) 0.076(10) 0.000(13)
C6 0.23(2) 0.133(14) 0.068(9) 0.004(9) 0.089(11) 0.002(13)
C7 0.114(16) 0.109(15) 0.157(19) 0.027(14) 0.085(15) -0.029(12)
C8 0.064(11) 0.093(13) 0.18(2) 0.001(14) 0.038(13) -0.046(10)
C9 0.074(11) 0.093(12) 0.116(14) -0.003(11) 0.041(10) -0.022(9)
Fe 0.0521(11) 0.0373(9) 0.0578(10) -0.0081(7) 0.0225(8) -0.0063(7)
C10 0.043(7) 0.042(7) 0.072(9) -0.011(6) 0.015(6) -0.010(5)
C11 0.070(9) 0.041(7) 0.075(9) 0.001(6) 0.027(7) -0.012(6)
C12 0.092(12) 0.036(7) 0.110(13) -0.004(8) 0.050(10) -0.006(7)
C13 0.128(15) 0.067(10) 0.092(12) -0.041(9) 0.058(11) -0.043(10)
C14 0.067(10) 0.077(10) 0.067(9) -0.026(8) 0.016(8) -0.019(8)
C15 0.046(7) 0.048(7) 0.058(7) 0.002(6) 0.022(6) 0.001(5)
C16 0.049(8) 0.057(8) 0.087(10) -0.022(7) 0.016(7) -0.013(7)
C17 0.027(8) 0.092(12) 0.145(16) -0.043(12) 0.019(9) -0.001(7)
C18 0.083(12) 0.094(12) 0.100(13) -0.033(10) 0.053(11) -0.032(10)
C19 0.087(11) 0.050(8) 0.080(10) -0.009(7) 0.052(8) -0.024(7)
P1A 0.077(10) 0.087(11) 0.073(11) -0.004(9) 0.025(8) -0.029(9)
F1A 0.20(3) 0.11(2) 0.21(3) 0.00(2) 0.05(3) -0.01(2)
F2A 0.16(3) 0.23(3) 0.18(3) 0.00(3) -0.01(2) -0.03(3)
F3A 0.17(3) 0.11(2) 0.18(3) 0.04(2) 0.05(2) -0.05(2)
F4A 0.12(2) 0.16(3) 0.18(3) -0.01(2) 0.04(2) -0.03(2)
F5A 0.15(3) 0.14(3) 0.14(3) -0.07(2) 0.11(2) -0.04(2)
F6A 0.20(3) 0.24(4) 0.14(3) -0.04(2) 0.10(2) 0.01(3)
P1B 0.094(7) 0.063(6) 0.068(6) -0.012(5) 0.033(6) -0.015(5)
F1B 0.129(17) 0.103(14) 0.26(2) 0.011(16) 0.078(17) 0.064(13)
F2B 0.100(14) 0.130(16) 0.152(17) -0.030(14) 0.031(12) -0.045(13)
F3B 0.155(18) 0.124(15) 0.134(15) -0.014(12) 0.002(13) 0.071(14)
F4B 0.120(15) 0.129(17) 0.152(17) -0.044(13) 0.049(13) -0.076(13)
F5B 0.148(19) 0.16(2) 0.098(13) 0.047(14) 0.047(12) 0.021(15)
F6B 0.20(2) 0.110(13) 0.078(11) 0.000(10) 0.047(12) -0.028(13)
P2A 0.077(10) 0.096(11) 0.057(9) 0.003(8) 0.033(8) 0.019(9)
F7A 0.22(3) 0.12(2) 0.15(3) 0.02(2) 0.02(3) -0.02(2)
F8A 0.13(2) 0.14(2) 0.105(17) -0.007(16) 0.053(16) 0.072(18)
F9A 0.16(3) 0.13(2) 0.14(2) 0.003(19) 0.07(2) -0.04(2)
F10A 0.16(3) 0.11(2) 0.11(2) -0.036(16) 0.071(19) 0.012(18)
F11A 0.12(2) 0.16(3) 0.061(15) -0.004(17) -0.004(14) 0.032(19)
F12A 0.14(3) 0.22(4) 0.14(3) -0.01(3) 0.01(2) -0.01(3)
P2B 0.082(6) 0.082(6) 0.050(5) 0.003(4) 0.002(5) 0.041(5)
F7B 0.139(17) 0.098(12) 0.101(12) 0.046(10) 0.034(11) 0.064(12)
F8B 0.150(14) 0.149(15) 0.131(13) 0.021(11) 0.076(11) 0.034(11)
F9B 0.17(2) 0.157(18) 0.128(15) 0.045(14) 0.033(16) 0.111(16)
F10B 0.085(13) 0.22(3) 0.147(17) 0.002(17) 0.048(12) 0.008(14)
F11B 0.21(2) 0.17(2) 0.117(17) -0.045(17) -0.026(16) 0.007(19)
F12B 0.142(17) 0.132(16) 0.108(13) -0.032(12) 0.013(11) -0.018(13)

loop_
_atom_type_symbol
_atom_type_description
_atom_type_scat_dispersion_real
_atom_type_scat_dispersion_imag
_atom_type_scat_source
C C 0.0033 0.0016 'International Tables Vol C Tables 4.2.6.8 and 6.1.1.4'
H H 0.0000 0.0000 'International Tables Vol C Tables 4.2.6.8 and 6.1.1.4'
F F 0.0171 0.0103 'International Tables Vol C Tables 4.2.6.8 and 6.1.1.4'
Fe Fe 0.3463 0.8444 'International Tables Vol C Tables 4.2.6.8 and 6.1.1.4'
P P 0.1023 0.0942 'International Tables Vol C Tables 4.2.6.8 and 6.1.1.4'
Pt Pt -1.7033 8.3905 'International Tables Vol C Tables 4.2.6.8 and 6.1.1.4'
Se Se -0.0929 2.2259 'International Tables Vol C Tables 4.2.6.8 and 6.1.1.4'

loop_
_geom_angle_atom_site_label_1
_geom_angle_atom_site_label_2
_geom_angle_atom_site_label_3
_geom_angle
Se3 Pt Se2 91.91(6)
Se3 Pt Se4 96.83(6)
Se2 Pt Se4 171.11(5)
Se3 Pt Se1 170.63(5)
Se2 Pt Se1 89.74(5)
Se4 Pt Se1 81.89(5)
C15 Se1 C1 95.9(6)
C15 Se1 Pt 98.9(3)
C1 Se1 Pt 107.3(4)
C3 Se2 C4 92.3(8)
C3 Se2 Pt 100.0(6)
C4 Se2 Pt 105.2(7)
C6 Se3 C7 93.9(9)
C6 Se3 Pt 108.7(6)
C7 Se3 Pt 110.1(5)
C10 Se4 C9 100.8(6)
C10 Se4 Pt 102.7(4)
C9 Se4 Pt 113.5(5)
C2 C1 Se1 115.8(10)
C2 C1 H11 108.3
Se1 C1 H11 108.3
C2 C1 H12 108.3
Se1 C1 H12 108.3
H11 C1 H12 107.4
C3 C2 C1 118.0(13)
C3 C2 H21 107.8
C1 C2 H21 107.8
C3 C2 H22 107.8
C1 C2 H22 107.8
H21 C2 H22 107.1
C2 C3 Se2 114.0(11)
C2 C3 H31 108.7
Se2 C3 H31 108.7
C2 C3 H32 108.7
Se2 C3 H32 108.7
H31 C3 H32 107.6
C5 C4 Se2 116.8(14)
C5 C4 H41 108.1
Se2 C4 H41 108.1
C5 C4 H42 108.1
Se2 C4 H42 108.1
H41 C4 H42 107.3
C4 C5 C6 124(2)
C4 C5 H51 106.3
C6 C5 H51 106.3
C4 C5 H52 106.3
C6 C5 H52 106.3
H51 C5 H52 106.4
C5 C6 Se3 112.0(14)
C5 C6 H61 109.2
Se3 C6 H61 109.2
C5 C6 H62 109.2
Se3 C6 H62 109.2
H61 C6 H62 107.9
C8 C7 Se3 116.9(11)
C8 C7 H71 108.1
Se3 C7 H71 108.1
C8 C7 H72 108.1
Se3 C7 H72 108.1
H71 C7 H72 107.3
C9 C8 C7 117.9(16)
C9 C8 H81 107.8
C7 C8 H81 107.8
C9 C8 H82 107.8
C7 C8 H82 107.8
H81 C8 H82 107.2
C8 C9 Se4 116.5(11)
C8 C9 H91 108.2
Se4 C9 H91 108.2
C8 C9 H92 108.2
Se4 C9 H92 108.2
H91 C9 H92 107.3
C13 Fe C10 68.5(6)
C13 Fe C18 104.0(7)
C10 Fe C18 158.9(7)
C13 Fe C17 120.2(7)
C10 Fe C17 159.7(7)
C18 Fe C17 41.1(7)
C13 Fe C11 68.6(6)
C10 Fe C11 41.0(5)
C18 Fe C11 156.4(7)
C17 Fe C11 121.8(7)
C13 Fe C14 39.9(6)
C10 Fe C14 41.6(5)
C18 Fe C14 120.2(7)
C17 Fe C14 155.8(7)
C11 Fe C14 69.2(6)
C13 Fe C19 121.2(6)
C10 Fe C19 125.5(6)
C18 Fe C19 40.3(6)
C17 Fe C19 67.9(7)
C11 Fe C19 162.5(5)
C14 Fe C19 108.1(6)
C13 Fe C15 159.2(7)
C10 Fe C15 111.0(5)
C18 Fe C15 68.7(5)
C17 Fe C15 67.9(5)
C11 Fe C15 125.6(5)
C14 Fe C15 125.7(6)
C19 Fe C15 41.0(5)
C13 Fe C16 157.5(7)
C10 Fe C16 124.7(5)
C18 Fe C16 69.6(6)
C17 Fe C16 41.1(6)
C11 Fe C16 108.2(6)
C14 Fe C16 161.8(6)
C19 Fe C16 68.6(6)
C15 Fe C16 40.2(5)
C13 Fe C12 40.6(6)
C10 Fe C12 68.5(5)
C18 Fe C12 119.4(6)
C17 Fe C12 105.3(7)
C11 Fe C12 40.7(5)
C14 Fe C12 68.1(7)
C19 Fe C12 155.9(6)
C15 Fe C12 160.0(6)
C16 Fe C12 122.5(7)
C11 C10 C14 107.7(12)
C11 C10 Se4 130.0(10)
C14 C10 Se4 121.7(10)
C11 C10 Fe 69.8(7)
C14 C10 Fe 69.7(7)
Se4 C10 Fe 118.7(6)
C12 C11 C10 107.5(12)
C12 C11 Fe 70.0(7)
C10 C11 Fe 69.1(7)
C12 C11 H111 126.3
C10 C11 H111 126.3
Fe C11 H111 126.1
C13 C12 C11 107.9(14)
C13 C12 Fe 68.9(8)
C11 C12 Fe 69.3(7)
C13 C12 H121 126.0
C11 C12 H121 126.0
Fe C12 H121 127.3
C14 C13 C12 109.7(14)
C14 C13 Fe 70.7(8)
C12 C13 Fe 70.5(8)
C14 C13 H131 125.2
C12 C13 H131 125.2
Fe C13 H131 125.3
C13 C14 C10 107.3(14)
C13 C14 Fe 69.5(9)
C10 C14 Fe 68.7(7)
C13 C14 H141 126.4
C10 C14 H141 126.4
Fe C14 H141 127.0
C16 C15 C19 108.6(11)
C16 C15 Se1 126.9(10)
C19 C15 Se1 124.5(10)
C16 C15 Fe 69.9(7)
C19 C15 Fe 69.4(7)
Se1 C15 Fe 126.5(6)
C15 C16 C17 106.8(14)
C15 C16 Fe 69.9(8)
C17 C16 Fe 69.0(8)
C15 C16 H161 126.6
C17 C16 H161 126.6
Fe C16 H161 126.1
C18 C17 C16 108.7(14)
C18 C17 Fe 69.2(9)
C16 C17 Fe 69.9(7)
C18 C17 H171 125.6
C16 C17 H171 125.6
Fe C17 H171 126.9
C19 C18 C17 107.3(14)
C19 C18 Fe 70.5(8)
C17 C18 Fe 69.7(9)
C19 C18 H181 126.4
C17 C18 H181 126.4
Fe C18 H181 125.0
C18 C19 C15 108.5(14)
C18 C19 Fe 69.2(8)
C15 C19 Fe 69.6(7)
C18 C19 H191 125.7
C15 C19 H191 125.7
Fe C19 H191 127.0
F6A P1A F2A 90.1(4)
F6A P1A F3A 90.1(4)
F2A P1A F3A 90(2)
F6A P1A F1A 90.1(4)
F2A P1A F1A 90.1(5)
F3A P1A F1A 179(2)
F6A P1A F4A 90.0(4)
F2A P1A F4A 179.9(8)
F3A P1A F4A 90(2)
F1A P1A F4A 89.9(5)
F6A P1A F5A 179.9(7)
F2A P1A F5A 90.0(4)
F3A P1A F5A 89.9(4)
F1A P1A F5A 89.9(4)
F4A P1A F5A 89.9(4)
F6B P1B F5B 179.8(6)
F6B P1B F1B 90.1(4)
F5B P1B F1B 90.1(4)
F6B P1B F2B 90.2(4)
F5B P1B F2B 90.0(4)
F1B P1B F2B 89.9(5)
F6B P1B F3B 90.1(4)
F5B P1B F3B 89.7(4)
F1B P1B F3B 179.3(10)
F2B P1B F3B 90.7(11)
F6B P1B F4B 89.9(4)
F5B P1B F4B 89.9(4)
F1B P1B F4B 89.7(5)
F2B P1B F4B 179.6(8)
F3B P1B F4B 89.6(11)
F8A P2A F11A 89.9(4)
F8A P2A F7A 90.2(4)
F11A P2A F7A 90.0(5)
F8A P2A F10A 179.9(6)
F11A P2A F10A 90.1(4)
F7A P2A F10A 89.9(4)
F8A P2A F12A 90.1(4)
F11A P2A F12A 179.9(10)
F7A P2A F12A 89.9(5)
F10A P2A F12A 89.9(4)
F8A P2A F9A 90.1(4)
F11A P2A F9A 95(2)
F7A P2A F9A 175(2)
F10A P2A F9A 89.8(4)
F12A P2A F9A 85(2)
F7B P2B F11B 90.4(5)
F7B P2B F10B 90.1(4)
F11B P2B F10B 90.0(4)
F7B P2B F12B 90.1(5)
F11B P2B F12B 179.5(8)
F10B P2B F12B 89.8(4)
F7B P2B F8B 90.2(4)
F11B P2B F8B 90.1(4)
F10B P2B F8B 179.7(5)
F12B P2B F8B 90.1(4)
F7B P2B F9B 179.2(14)
F11B P2B F9B 88.8(13)
F10B P2B F9B 89.9(4)
F12B P2B F9B 90.8(13)
F8B P2B F9B 89.8(4)

loop_
_geom_bond_atom_site_label_1
_geom_bond_atom_site_label_2
_geom_bond_distance
Pt Se3 2.3895(13)
Pt Se2 2.4066(15)
Pt Se4 2.4247(14)
Pt Se1 2.4598(12)
Se1 C15 1.892(11)
Se1 C1 1.960(11)
Se2 C3 1.962(13)
Se2 C4 1.974(13)
Se3 C6 1.964(13)
Se3 C7 1.969(14)
Se4 C10 1.893(12)
Se4 C9 1.949(11)
C1 C2 1.459(13)
C1 H11 0.9700
C1 H12 0.9700
C2 C3 1.443(14)
C2 H21 0.9700
C2 H22 0.9700
C3 H31 0.9700
C3 H32 0.9700
C4 C5 1.431(15)
C4 H41 0.9700
C4 H42 0.9700
C5 C6 1.438(15)
C5 H51 0.9700
C5 H52 0.9700
C6 H61 0.9700
C6 H62 0.9700
C7 C8 1.480(14)
C7 H71 0.9700
C7 H72 0.9700
C8 C9 1.461(14)
C8 H81 0.9700
C8 H82 0.9700
C9 H91 0.9700
C9 H92 0.9700
Fe C13 2.006(14)
Fe C10 2.008(12)
Fe C18 2.008(14)
Fe C17 2.015(13)
Fe C11 2.017(12)
Fe C14 2.022(14)
Fe C19 2.024(12)
Fe C15 2.026(12)
Fe C16 2.026(13)
Fe C12 2.027(13)
C10 C11 1.411(17)
C10 C14 1.430(18)
C11 C12 1.405(18)
C11 H111 0.9300
C12 C13 1.40(2)
C12 H121 0.9300
C13 C14 1.37(2)
C13 H131 0.9300
C14 H141 0.9300
C15 C16 1.393(17)
C15 C19 1.418(17)
C16 C17 1.419(19)
C16 H161 0.9300
C17 C18 1.41(2)
C17 H171 0.9300
C18 C19 1.39(2)
C18 H181 0.9300
C19 H191 0.9300
P1A F6A 1.509(16)
P1A F2A 1.510(16)
P1A F3A 1.510(16)
P1A F1A 1.510(16)
P1A F4A 1.512(16)
P1A F5A 1.512(16)
P1B F6B 1.567(10)
P1B F5B 1.570(10)
P1B F1B 1.570(10)
P1B F2B 1.571(10)
P1B F3B 1.571(10)
P1B F4B 1.573(10)
P2A F8A 1.534(16)
P2A F11A 1.534(16)
P2A F7A 1.534(16)
P2A F10A 1.536(16)
P2A F12A 1.536(16)
P2A F9A 1.538(16)
P2B F7B 1.567(10)
P2B F11B 1.570(11)
P2B F10B 1.573(11)
P2B F12B 1.574(10)
P2B F8B 1.574(11)
P2B F9B 1.576(10)

loop_
_geom_torsion_atom_site_label_1
_geom_torsion_atom_site_label_2
_geom_torsion_atom_site_label_3
_geom_torsion_atom_site_label_4
_geom_torsion
Se3 Pt Se1 C15 -4.0(5)
Se2 Pt Se1 C15 -104.2(4)
Se4 Pt Se1 C15 78.8(4)
Se3 Pt Se1 C1 95.1(6)
Se2 Pt Se1 C1 -5.1(5)
Se4 Pt Se1 C1 178.0(5)
Se3 Pt Se2 C3 142.3(5)
Se4 Pt Se2 C3 -27.1(7)
Se1 Pt Se2 C3 -46.9(5)
Se3 Pt Se2 C4 47.1(7)
Se4 Pt Se2 C4 -122.3(8)
Se1 Pt Se2 C4 -142.1(7)
Se2 Pt Se3 C6 -49.7(7)
Se4 Pt Se3 C6 128.6(7)
Se1 Pt Se3 C6 -149.8(8)
Se2 Pt Se3 C7 -151.2(7)
Se4 Pt Se3 C7 27.1(7)
Se1 Pt Se3 C7 108.7(7)
Se3 Pt Se4 C10 83.5(4)
Se2 Pt Se4 C10 -107.2(5)
Se1 Pt Se4 C10 -87.1(4)
Se3 Pt Se4 C9 -24.4(6)
Se2 Pt Se4 C9 144.9(7)
Se1 Pt Se4 C9 164.9(6)
C15 Se1 C1 C2 166.1(12)
Pt Se1 C1 C2 64.8(13)
Se1 C1 C2 C3 -50(2)
C1 C2 C3 Se2 -32(2)
C4 Se2 C3 C2 -168.4(15)
Pt Se2 C3 C2 85.7(14)
C3 Se2 C4 C5 -160(2)
Pt Se2 C4 C5 -59(2)
Se2 C4 C5 C6 73(3)
C4 C5 C6 Se3 -71(3)
C7 Se3 C6 C5 172.6(17)
Pt Se3 C6 C5 59.9(18)
C6 Se3 C7 C8 -165.0(15)
Pt Se3 C7 C8 -53.5(16)
Se3 C7 C8 C9 79.6(19)
C7 C8 C9 Se4 -72.8(18)
C10 Se4 C9 C8 -64.8(15)
Pt Se4 C9 C8 44.3(15)
C9 Se4 C10 C11 84.4(12)
Pt Se4 C10 C11 -32.9(11)
C9 Se4 C10 C14 -105.9(11)
Pt Se4 C10 C14 136.7(9)
C9 Se4 C10 Fe 171.3(8)
Pt Se4 C10 Fe 54.0(7)
C13 Fe C10 C11 -81.7(9)
C18 Fe C10 C11 -154.3(15)
C17 Fe C10 C11 37.7(18)
C14 Fe C10 C11 -118.7(11)
C19 Fe C10 C11 164.6(8)
C15 Fe C10 C11 120.7(8)
C16 Fe C10 C11 77.5(9)
C12 Fe C10 C11 -37.9(8)
C13 Fe C10 C14 37.0(9)
C18 Fe C10 C14 -35.6(19)
C17 Fe C10 C14 156.4(16)
C11 Fe C10 C14 118.7(11)
C19 Fe C10 C14 -76.7(10)
C15 Fe C10 C14 -120.6(8)
C16 Fe C10 C14 -163.8(9)
C12 Fe C10 C14 80.8(9)
C13 Fe C10 Se4 153.0(10)
C18 Fe C10 Se4 80.3(17)
C17 Fe C10 Se4 -87.6(17)
C11 Fe C10 Se4 -125.4(11)
C14 Fe C10 Se4 115.9(11)
C19 Fe C10 Se4 39.2(10)
C15 Fe C10 Se4 -4.7(9)
C16 Fe C10 Se4 -47.9(10)
C12 Fe C10 Se4 -163.3(10)
C14 C10 C11 C12 0.1(14)
Se4 C10 C11 C12 170.9(9)
Fe C10 C11 C12 59.8(9)
C14 C10 C11 Fe -59.7(8)
Se4 C10 C11 Fe 111.0(10)
C13 Fe C11 C12 -37.3(10)
C10 Fe C11 C12 -118.7(12)
C18 Fe C11 C12 38(2)
C17 Fe C11 C12 75.8(11)
C14 Fe C11 C12 -80.2(10)
C19 Fe C11 C12 -164.5(19)
C15 Fe C11 C12 160.1(9)
C16 Fe C11 C12 119.0(10)
C13 Fe C11 C10 81.4(9)
C18 Fe C11 C10 157.0(15)
C17 Fe C11 C10 -165.5(8)
C14 Fe C11 C10 38.5(7)
C19 Fe C11 C10 -46(2)
C15 Fe C11 C10 -81.2(9)
C16 Fe C11 C10 -122.3(8)
C12 Fe C11 C10 118.7(12)
C10 C11 C12 C13 -1.0(15)
Fe C11 C12 C13 58.3(10)
C10 C11 C12 Fe -59.2(8)
C10 Fe C12 C13 -81.6(10)
C18 Fe C12 C13 76.6(12)
C17 Fe C12 C13 118.7(11)
C11 Fe C12 C13 -119.9(14)
C14 Fe C12 C13 -36.7(9)
C19 Fe C12 C13 49(2)
C15 Fe C12 C13 -174.0(14)
C16 Fe C12 C13 160.0(9)
C13 Fe C12 C11 119.9(14)
C10 Fe C12 C11 38.3(8)
C18 Fe C12 C11 -163.5(10)
C17 Fe C12 C11 -121.4(10)
C14 Fe C12 C11 83.2(9)
C19 Fe C12 C11 168.7(14)
C15 Fe C12 C11 -54(2)
C16 Fe C12 C11 -80.1(10)
C11 C12 C13 C14 1.5(16)
Fe C12 C13 C14 60.0(10)
C11 C12 C13 Fe -58.5(10)
C10 Fe C13 C14 -38.6(9)
C18 Fe C13 C14 120.7(11)
C17 Fe C13 C14 161.9(10)
C11 Fe C13 C14 -82.8(10)
C19 Fe C13 C14 80.9(11)
C15 Fe C13 C14 54(2)
C16 Fe C13 C14 -168.9(14)
C12 Fe C13 C14 -120.2(13)
C10 Fe C13 C12 81.6(9)
C18 Fe C13 C12 -119.1(10)
C17 Fe C13 C12 -77.9(12)
C11 Fe C13 C12 37.4(9)
C14 Fe C13 C12 120.2(13)
C19 Fe C13 C12 -158.9(9)
C15 Fe C13 C12 174.2(13)
C16 Fe C13 C12 -49(2)
C12 C13 C14 C10 -1.5(16)
Fe C13 C14 C10 58.5(9)
C12 C13 C14 Fe -59.9(10)
C11 C10 C14 C13 0.8(14)
Se4 C10 C14 C13 -170.8(9)
Fe C10 C14 C13 -58.9(10)
C11 C10 C14 Fe 59.8(8)
Se4 C10 C14 Fe -111.9(8)
C10 Fe C14 C13 119.1(13)
C18 Fe C14 C13 -74.9(12)
C17 Fe C14 C13 -41(2)
C11 Fe C14 C13 81.1(10)
C19 Fe C14 C13 -117.3(10)
C15 Fe C14 C13 -159.3(9)
C16 Fe C14 C13 166.4(18)
C12 Fe C14 C13 37.3(9)
C13 Fe C14 C10 -119.1(13)
C18 Fe C14 C10 166.0(8)
C17 Fe C14 C10 -160.2(16)
C11 Fe C14 C10 -38.0(7)
C19 Fe C14 C10 123.6(8)
C15 Fe C14 C10 81.6(9)
C16 Fe C14 C10 47(2)
C12 Fe C14 C10 -81.8(8)
C1 Se1 C15 C16 -64.6(12)
Pt Se1 C15 C16 44.0(11)
C1 Se1 C15 C19 115.4(11)
Pt Se1 C15 C19 -136.0(10)
C1 Se1 C15 Fe -155.8(8)
Pt Se1 C15 Fe -47.2(7)
C13 Fe C15 C16 156.1(16)
C10 Fe C15 C16 -119.5(8)
C18 Fe C15 C16 83.2(9)
C17 Fe C15 C16 38.8(9)
C11 Fe C15 C16 -75.4(9)
C14 Fe C15 C16 -164.1(8)
C19 Fe C15 C16 120.0(11)
C12 Fe C15 C16 -35.0(18)
C13 Fe C15 C19 36.2(19)
C10 Fe C15 C19 120.5(9)
C18 Fe C15 C19 -36.8(9)
C17 Fe C15 C19 -81.2(10)
C11 Fe C15 C19 164.6(9)
C14 Fe C15 C19 75.9(10)
C16 Fe C15 C19 -120.0(11)
C12 Fe C15 C19 -155.0(15)
C13 Fe C15 Se1 -82.3(18)
C10 Fe C15 Se1 2.1(9)
C18 Fe C15 Se1 -155.2(10)
C17 Fe C15 Se1 160.4(11)
C11 Fe C15 Se1 46.2(10)
C14 Fe C15 Se1 -42.5(10)
C19 Fe C15 Se1 -118.4(12)
C16 Fe C15 Se1 121.6(11)
C12 Fe C15 Se1 86.6(17)
C19 C15 C16 C17 -0.5(14)
Se1 C15 C16 C17 179.5(9)
Fe C15 C16 C17 -59.4(9)
C19 C15 C16 Fe 58.8(8)
Se1 C15 C16 Fe -121.2(9)
C13 Fe C16 C15 -158.0(14)
C10 Fe C16 C15 81.6(9)
C18 Fe C16 C15 -80.8(9)
C17 Fe C16 C15 -118.1(13)
C11 Fe C16 C15 124.1(8)
C14 Fe C16 C15 45(2)
C19 Fe C16 C15 -37.6(7)
C12 Fe C16 C15 166.6(7)
C13 Fe C16 C17 -40(2)
C10 Fe C16 C17 -160.3(10)
C18 Fe C16 C17 37.3(10)
C11 Fe C16 C17 -117.8(11)
C14 Fe C16 C17 163.3(19)
C19 Fe C16 C17 80.5(11)
C15 Fe C16 C17 118.1(13)
C12 Fe C16 C17 -75.3(12)
C15 C16 C17 C18 1.6(16)
Fe C16 C17 C18 -58.4(10)
C15 C16 C17 Fe 59.9(9)
C13 Fe C17 C18 -76.2(12)
C10 Fe C17 C18 173.4(14)
C11 Fe C17 C18 -158.3(9)
C14 Fe C17 C18 -47(2)
C19 Fe C17 C18 38.1(9)
C15 Fe C17 C18 82.5(10)
C16 Fe C17 C18 120.4(14)
C12 Fe C17 C18 -117.4(10)
C13 Fe C17 C16 163.5(10)
C10 Fe C17 C16 53(2)
C18 Fe C17 C16 -120.4(14)
C11 Fe C17 C16 81.3(10)
C14 Fe C17 C16 -167.3(14)
C19 Fe C17 C16 -82.3(10)
C15 Fe C17 C16 -37.9(8)
C12 Fe C17 C16 122.2(10)
C16 C17 C18 C19 -2.0(17)
Fe C17 C18 C19 -60.8(10)
C16 C17 C18 Fe 58.8(10)
C13 Fe C18 C19 -122.1(11)
C10 Fe C18 C19 -55.8(19)
C17 Fe C18 C19 117.8(13)
C11 Fe C18 C19 169.6(13)
C14 Fe C18 C19 -82.4(11)
C15 Fe C18 C19 37.4(9)
C16 Fe C18 C19 80.6(10)
C12 Fe C18 C19 -162.8(9)
C13 Fe C18 C17 120.1(10)
C10 Fe C18 C17 -173.7(13)
C11 Fe C18 C17 51.7(19)
C14 Fe C18 C17 159.7(9)
C19 Fe C18 C17 -117.8(13)
C15 Fe C18 C17 -80.4(9)
C16 Fe C18 C17 -37.3(9)
C12 Fe C18 C17 79.4(11)
C17 C18 C19 C15 1.6(16)
Fe C18 C19 C15 -58.6(9)
C17 C18 C19 Fe 60.3(10)
C16 C15 C19 C18 -0.7(15)
Se1 C15 C19 C18 179.3(9)
Fe C15 C19 C18 58.4(9)
C16 C15 C19 Fe -59.1(9)
Se1 C15 C19 Fe 120.9(9)
C13 Fe C19 C18 73.9(12)
C10 Fe C19 C18 158.5(10)
C17 Fe C19 C18 -38.9(9)
C11 Fe C19 C18 -166.1(18)
C14 Fe C19 C18 115.7(11)
C15 Fe C19 C18 -120.2(13)
C16 Fe C19 C18 -83.3(10)
C12 Fe C19 C18 39(2)
C13 Fe C19 C15 -165.8(9)
C10 Fe C19 C15 -81.3(9)
C18 Fe C19 C15 120.2(13)
C17 Fe C19 C15 81.3(9)
C11 Fe C19 C15 -46(2)
C14 Fe C19 C15 -124.1(8)
C16 Fe C19 C15 36.9(7)
C12 Fe C19 C15 159.3(14)
